data_7708311
loop_
_publ_author_name
'Eilrich, Volker Jens'
'Grell, Toni'
'L\"onnecke, Peter'
'Hey-Hawkins, Evamarie'

_publ_section_title
;
 Facile synthesis of cyclo-(P4tBu3)-containing oligo- and pnictaphosphanes
;
_journal_name_full 'Dalton Transactions'
_journal_paper_doi 10.1039/D1DT02639A
_journal_year 2021
_chemical_formula_moiety 'C24 H54 As Cl P8'
_chemical_formula_sum 'C24 H54 As Cl P8'
_chemical_formula_weight 700.80
_space_group_crystal_system triclinic
_space_group_IT_number 2
_space_group_name_Hall '-P 1'
_space_group_name_H-M_alt 'P -1'
_atom_sites_solution_hydrogens geom
_atom_sites_solution_primary dual
_atom_sites_solution_secondary difmap
_audit_creation_method SHELXL-2018/3
_audit_update_record
;
2021-07-19 deposited with the CCDC.	2021-09-03 downloaded from the CCDC.
;
_cell_angle_alpha 68.090(3)
_cell_angle_beta 83.488(3)
_cell_angle_gamma 81.416(3)
_cell_formula_units_Z 2
_cell_length_a 9.0335(4)
_cell_length_b 13.3330(4)
_cell_length_c 16.5876(6)
_cell_measurement_reflns_used 13236
_cell_measurement_temperature 130(2)
_cell_measurement_theta_max 32.1220
_cell_measurement_theta_min 2.6030
_cell_volume 1829.17(12)
_computing_cell_refinement 'CrysAlisPro 1.171.41.93a (Rigaku OD, 2020)'
_computing_data_collection 'CrysAlisPro 1.171.41.93a (Rigaku OD, 2020)'
_computing_data_reduction 'CrysAlisPro 1.171.41.93a (Rigaku OD, 2020)'
_computing_molecular_graphics
;
 ORTEP3 for Windows
 L. J. Farrugia, J. Appl. Crystallogr. 1997, 30, 565.
 or
 DIAMOND Version 4.5.3
 K. Brandenburg, Crystal Impact GbR, Bonn, Germany
;
_computing_publication_material
;
 WINGX
 L.J. Farrugia,
 J. Appl. Cryst., 2012, 45, 849-854.
;
_computing_structure_refinement 'SHELXL-2018/3 (Sheldrick, 2018)'
_computing_structure_solution SHELXT-2018-2
_diffrn_ambient_temperature 130(2)
_diffrn_detector_area_resol_mean 16.3560
_diffrn_measured_fraction_theta_full 1.000
_diffrn_measured_fraction_theta_max 0.920
_diffrn_measurement_device_type 'Xcalibur, Sapphire3, Gemini'
_diffrn_measurement_method '\w scans'
_diffrn_radiation_type MoK\a
_diffrn_radiation_wavelength 0.71073
_diffrn_reflns_av_R_equivalents 0.0366
_diffrn_reflns_av_unetI/netI 0.0428
_diffrn_reflns_Laue_measured_fraction_full 1.000
_diffrn_reflns_Laue_measured_fraction_max 0.920
_diffrn_reflns_limit_h_max 13
_diffrn_reflns_limit_h_min -13
_diffrn_reflns_limit_k_max 19
_diffrn_reflns_limit_k_min -20
_diffrn_reflns_limit_l_max 23
_diffrn_reflns_limit_l_min -24
_diffrn_reflns_number 40036
_diffrn_reflns_point_group_measured_fraction_full 1.000
_diffrn_reflns_point_group_measured_fraction_max 0.920
_diffrn_reflns_theta_full 30.510
_diffrn_reflns_theta_max 32.508
_diffrn_reflns_theta_min 2.285
_diffrn_source 'fine-focus sealed X-ray tube'
_exptl_absorpt_coefficient_mu 1.365
_exptl_absorpt_correction_T_max 1.00000
_exptl_absorpt_correction_T_min 0.95830
_exptl_absorpt_correction_type multi-scan
_exptl_absorpt_process_details
;
CrysAlisPro 1.171.41.93a (Rigaku Oxford Diffraction, 2020)
Empirical absorption correction using spherical harmonics,
implemented in SCALE3 ABSPACK scaling algorithm.
;
_exptl_crystal_colour 'clear pale yellow'
_exptl_crystal_density_diffrn 1.272
_exptl_crystal_description prism
_exptl_crystal_F_000 736
_exptl_crystal_size_max 0.30
_exptl_crystal_size_mid 0.20
_exptl_crystal_size_min 0.10
_refine_diff_density_max 0.353
_refine_diff_density_min -0.309
_refine_diff_density_rms 0.063
_refine_ls_extinction_method none
_refine_ls_goodness_of_fit_ref 1.121
_refine_ls_hydrogen_treatment constr
_refine_ls_matrix_type full
_refine_ls_number_parameters 344
_refine_ls_number_reflns 12182
_refine_ls_number_restraints 0
_refine_ls_restrained_S_all 1.121
_refine_ls_R_factor_all 0.0621
_refine_ls_R_factor_gt 0.0415
_refine_ls_shift/su_max 0.001
_refine_ls_shift/su_mean 0.000
_refine_ls_structure_factor_coef Fsqd
_refine_ls_weighting_details 'w=1/[\s^2^(Fo^2^)+(0.0193P)^2^+0.7864P] where P=(Fo^2^+2Fc^2^)/3'
_refine_ls_weighting_scheme calc
_refine_ls_wR_factor_gt 0.0741
_refine_ls_wR_factor_ref 0.0797
_reflns_Friedel_coverage 0.000
_reflns_number_gt 9491
_reflns_number_total 12182
_reflns_threshold_expression 'I > 2\s(I)'
_cod_data_source_file d1dt02639a2.cif
_cod_data_source_block comp8_x3395fin
_cod_database_code 7708311
_shelx_shelxl_version_number 2018/3
_shelx_space_group_comment
;
The symmetry employed for this shelxl refinement is uniquely defined
by the following loop, which should always be used as a source of
symmetry information in preference to the above space-group names.
They are only intended as comments.
;

loop_
_space_group_symop_operation_xyz
'x, y, z'
'-x, -y, -z'

loop_
_atom_site_label
_atom_site_type_symbol
_atom_site_fract_x
_atom_site_fract_y
_atom_site_fract_z
_atom_site_U_iso_or_equiv
_atom_site_adp_type
_atom_site_occupancy
_atom_site_site_symmetry_order
_atom_site_calc_flag
_atom_site_refinement_flags_posn
_atom_site_refinement_flags_adp
_atom_site_refinement_flags_occupancy
_atom_site_disorder_assembly
_atom_site_disorder_group
As1 As 0.21350(3) 0.23870(4) 0.78586(3) 0.02159(9) Uani 0.6771(12) 1 d . . P A 1
Cl1 Cl 0.08065(8) 0.37983(6) 0.69457(5) 0.03271(18) Uani 0.677(1) 1 d . . P A 1
As1F As 0.21183(7) 0.28761(9) 0.74838(7) 0.0233(2) Uani 0.3229(12) 1 d . . P A 2
Cl1F Cl 0.13074(17) 0.14985(13) 0.86058(9) 0.0318(4) Uani 0.323(1) 1 d . . P A 2
P1 P 0.37466(5) 0.17058(4) 0.69438(3) 0.02097(9) Uani 1 1 d . . . . .
P2 P 0.41757(5) 0.30689(4) 0.56992(3) 0.02158(9) Uani 1 1 d . . . . .
P3 P 0.34101(5) 0.20555(4) 0.50644(3) 0.02200(9) Uani 1 1 d . . . . .
P4 P 0.20008(5) 0.13555(4) 0.62793(3) 0.02045(9) Uani 1 1 d . . . . .
P5 P 0.38931(5) 0.34022(4) 0.80515(3) 0.02261(10) Uani 1 1 d . . . . .
P6 P 0.47630(6) 0.20103(4) 0.92016(3) 0.02531(10) Uani 1 1 d . . . . .
P7 P 0.40429(6) 0.30692(4) 0.99695(3) 0.02407(10) Uani 1 1 d . . . . .
P8 P 0.23807(5) 0.39725(4) 0.89859(3) 0.02156(9) Uani 1 1 d . . . . .
C1 C 0.6283(2) 0.29067(16) 0.55026(12) 0.0266(4) Uani 1 1 d . . . . .
C2 C 0.7025(2) 0.17389(18) 0.58102(14) 0.0356(5) Uani 1 1 d . . . . .
H2A H 0.660901 0.133299 0.552077 0.053 Uiso 1 1 calc R U . . .
H2B H 0.683781 0.139843 0.644184 0.053 Uiso 1 1 calc R U . . .
H2C H 0.810856 0.173189 0.566624 0.053 Uiso 1 1 calc R U . . .
C3 C 0.6861(2) 0.35547(19) 0.59667(14) 0.0352(5) Uani 1 1 d . . . . .
H3A H 0.796014 0.347359 0.591370 0.053 Uiso 1 1 calc R U . . .
H3B H 0.651595 0.328085 0.658364 0.053 Uiso 1 1 calc R U . . .
H3C H 0.647808 0.432539 0.570057 0.053 Uiso 1 1 calc R U . . .
C4 C 0.6596(2) 0.3449(2) 0.45176(13) 0.0373(5) Uani 1 1 d . . . . .
H4A H 0.611341 0.420105 0.432104 0.056 Uiso 1 1 calc R U . . .
H4B H 0.619420 0.304622 0.421975 0.056 Uiso 1 1 calc R U . . .
H4C H 0.768082 0.344523 0.438200 0.056 Uiso 1 1 calc R U . . .
C5 C 0.2013(2) 0.30209(16) 0.42837(11) 0.0269(4) Uani 1 1 d . . . . .
C6 C 0.0949(2) 0.37682(17) 0.46502(13) 0.0334(4) Uani 1 1 d . . . . .
H6A H 0.152832 0.422480 0.480922 0.050 Uiso 1 1 calc R U . . .
H6B H 0.037855 0.332834 0.516768 0.050 Uiso 1 1 calc R U . . .
H6C H 0.025520 0.423208 0.420957 0.050 Uiso 1 1 calc R U . . .
C7 C 0.2931(3) 0.36944(18) 0.34806(13) 0.0375(5) Uani 1 1 d . . . . .
H7A H 0.225063 0.417302 0.303730 0.056 Uiso 1 1 calc R U . . .
H7B H 0.359925 0.320561 0.324553 0.056 Uiso 1 1 calc R U . . .
H7C H 0.352858 0.413558 0.364515 0.056 Uiso 1 1 calc R U . . .
C8 C 0.1122(2) 0.23008(19) 0.40359(13) 0.0372(5) Uani 1 1 d . . . . .
H8A H 0.181603 0.181192 0.381257 0.056 Uiso 1 1 calc R U . . .
H8B H 0.044215 0.275947 0.358571 0.056 Uiso 1 1 calc R U . . .
H8C H 0.053808 0.186957 0.455075 0.056 Uiso 1 1 calc R U . . .
C9 C 0.2365(2) -0.01632(15) 0.65850(12) 0.0289(4) Uani 1 1 d . . . . .
C10 C 0.3972(3) -0.06037(17) 0.64343(14) 0.0375(5) Uani 1 1 d . . . . .
H10A H 0.463020 -0.037561 0.674861 0.056 Uiso 1 1 calc R U . . .
H10B H 0.426547 -0.032062 0.581016 0.056 Uiso 1 1 calc R U . . .
H10C H 0.406203 -0.140036 0.664634 0.056 Uiso 1 1 calc R U . . .
C11 C 0.1346(3) -0.04549(19) 0.60499(17) 0.0501(6) Uani 1 1 d . . . . .
H11A H 0.161252 -0.009323 0.542847 0.075 Uiso 1 1 calc R U . . .
H11B H 0.029885 -0.021355 0.618028 0.075 Uiso 1 1 calc R U . . .
H11C H 0.147453 -0.124499 0.619792 0.075 Uiso 1 1 calc R U . . .
C12 C 0.1872(3) -0.06322(17) 0.75540(14) 0.0424(5) Uani 1 1 d . . . . .
H12A H 0.198165 -0.142847 0.775352 0.064 Uiso 1 1 calc R U . . .
H12B H 0.081941 -0.036192 0.764245 0.064 Uiso 1 1 calc R U . . .
H12C H 0.249796 -0.040623 0.788642 0.064 Uiso 1 1 calc R U . . .
C13 C 0.6864(2) 0.20183(17) 0.90517(13) 0.0304(4) Uani 1 1 d . . . . .
C14 C 0.7462(3) 0.1341(2) 0.99461(15) 0.0450(6) Uani 1 1 d . . . . .
H14A H 0.856089 0.124517 0.989444 0.067 Uiso 1 1 calc R U . . .
H14B H 0.709007 0.062729 1.016422 0.067 Uiso 1 1 calc R U . . .
H14C H 0.711710 0.171749 1.035214 0.067 Uiso 1 1 calc R U . . .
C15 C 0.7392(2) 0.31430(18) 0.87154(15) 0.0378(5) Uani 1 1 d . . . . .
H15A H 0.700415 0.351919 0.911634 0.057 Uiso 1 1 calc R U . . .
H15B H 0.702126 0.356361 0.813784 0.057 Uiso 1 1 calc R U . . .
H15C H 0.849108 0.307027 0.867550 0.057 Uiso 1 1 calc R U . . .
C16 C 0.7403(3) 0.1438(2) 0.84100(15) 0.0444(6) Uani 1 1 d . . . . .
H16A H 0.694798 0.184343 0.785370 0.067 Uiso 1 1 calc R U . . .
H16B H 0.710857 0.069975 0.864835 0.067 Uiso 1 1 calc R U . . .
H16C H 0.849807 0.140064 0.831804 0.067 Uiso 1 1 calc R U . . .
C17 C 0.2866(2) 0.22052(17) 1.09179(12) 0.0317(4) Uani 1 1 d . . . . .
C18 C 0.1661(2) 0.17090(18) 1.06672(14) 0.0375(5) Uani 1 1 d . . . . .
H18A H 0.093823 0.229142 1.032091 0.056 Uiso 1 1 calc R U . . .
H18B H 0.114220 0.124374 1.119544 0.056 Uiso 1 1 calc R U . . .
H18C H 0.212782 0.127241 1.032391 0.056 Uiso 1 1 calc R U . . .
C19 C 0.2135(3) 0.2956(2) 1.13961(14) 0.0430(5) Uani 1 1 d . . . . .
H19A H 0.291535 0.327063 1.155853 0.065 Uiso 1 1 calc R U . . .
H19B H 0.156342 0.253707 1.192202 0.065 Uiso 1 1 calc R U . . .
H19C H 0.145935 0.354160 1.101378 0.065 Uiso 1 1 calc R U . . .
C20 C 0.3960(3) 0.1313(2) 1.14985(14) 0.0449(6) Uani 1 1 d . . . . .
H20A H 0.471515 0.164475 1.166399 0.067 Uiso 1 1 calc R U . . .
H20B H 0.445522 0.085247 1.118103 0.067 Uiso 1 1 calc R U . . .
H20C H 0.341030 0.086822 1.202349 0.067 Uiso 1 1 calc R U . . .
C21 C 0.2691(2) 0.54398(15) 0.86379(12) 0.0271(4) Uani 1 1 d . . . . .
C22 C 0.1786(3) 0.60253(16) 0.78339(13) 0.0393(5) Uani 1 1 d . . . . .
H22A H 0.074369 0.586503 0.797655 0.059 Uiso 1 1 calc R U . . .
H22B H 0.221877 0.577453 0.736330 0.059 Uiso 1 1 calc R U . . .
H22C H 0.181614 0.681190 0.764621 0.059 Uiso 1 1 calc R U . . .
C23 C 0.2035(3) 0.58075(16) 0.93875(13) 0.0340(5) Uani 1 1 d . . . . .
H23A H 0.206424 0.659265 0.921156 0.051 Uiso 1 1 calc R U . . .
H23B H 0.262568 0.542030 0.989703 0.051 Uiso 1 1 calc R U . . .
H23C H 0.099334 0.564513 0.953424 0.051 Uiso 1 1 calc R U . . .
C24 C 0.4324(3) 0.56628(17) 0.84322(15) 0.0405(5) Uani 1 1 d . . . . .
H24A H 0.476847 0.538606 0.797763 0.061 Uiso 1 1 calc R U . . .
H24B H 0.487966 0.529712 0.895854 0.061 Uiso 1 1 calc R U . . .
H24C H 0.437488 0.644855 0.822806 0.061 Uiso 1 1 calc R U . . .

loop_
_atom_site_aniso_label
_atom_site_aniso_U_11
_atom_site_aniso_U_22
_atom_site_aniso_U_33
_atom_site_aniso_U_23
_atom_site_aniso_U_13
_atom_site_aniso_U_12
As1 0.02512(15) 0.0234(2) 0.01866(19) -0.01019(17) 0.00014(12) -0.00463(13)
Cl1 0.0322(4) 0.0339(4) 0.0312(4) -0.0132(3) -0.0074(3) 0.0068(3)
As1F 0.0246(3) 0.0276(5) 0.0216(4) -0.0136(4) -0.0027(3) -0.0012(3)
Cl1F 0.0284(8) 0.0399(9) 0.0287(7) -0.0133(6) 0.0036(6) -0.0107(6)
P1 0.0227(2) 0.0237(2) 0.0194(2) -0.01093(18) -0.00184(17) -0.00281(18)
P2 0.0200(2) 0.0234(2) 0.0234(2) -0.00975(18) -0.00091(17) -0.00585(17)
P3 0.0221(2) 0.0275(2) 0.0195(2) -0.01135(18) 0.00015(17) -0.00605(18)
P4 0.0232(2) 0.0211(2) 0.0196(2) -0.00917(17) -0.00033(16) -0.00621(17)
P5 0.0276(2) 0.0235(2) 0.0189(2) -0.01025(18) -0.00173(17) -0.00295(18)
P6 0.0299(3) 0.0229(2) 0.0241(2) -0.00895(19) -0.00531(19) -0.00212(19)
P7 0.0272(2) 0.0281(2) 0.0187(2) -0.00930(18) -0.00219(17) -0.00566(19)
P8 0.0274(2) 0.0203(2) 0.0181(2) -0.00806(17) -0.00078(17) -0.00363(18)
C1 0.0207(9) 0.0357(10) 0.0262(9) -0.0134(8) 0.0003(7) -0.0077(8)
C2 0.0238(10) 0.0433(12) 0.0409(12) -0.0188(10) 0.0012(8) -0.0005(9)
C3 0.0272(10) 0.0478(13) 0.0384(11) -0.0212(10) -0.0001(8) -0.0145(9)
C4 0.0272(10) 0.0552(14) 0.0299(10) -0.0144(10) 0.0046(8) -0.0140(10)
C5 0.0281(10) 0.0341(10) 0.0186(8) -0.0066(7) -0.0030(7) -0.0101(8)
C6 0.0264(10) 0.0369(11) 0.0335(10) -0.0080(9) -0.0059(8) -0.0028(8)
C7 0.0407(12) 0.0441(12) 0.0232(10) -0.0033(9) -0.0020(8) -0.0150(10)
C8 0.0391(12) 0.0476(13) 0.0278(10) -0.0108(9) -0.0096(9) -0.0154(10)
C9 0.0428(12) 0.0206(9) 0.0258(9) -0.0089(7) -0.0035(8) -0.0090(8)
C10 0.0516(14) 0.0268(10) 0.0341(11) -0.0140(9) -0.0061(9) 0.0055(9)
C11 0.0674(17) 0.0331(12) 0.0616(16) -0.0233(11) -0.0232(13) -0.0115(11)
C12 0.0611(16) 0.0252(10) 0.0352(12) -0.0041(9) 0.0083(10) -0.0152(10)
C13 0.0293(10) 0.0334(10) 0.0293(10) -0.0137(8) -0.0044(8) 0.0027(8)
C14 0.0359(12) 0.0564(15) 0.0394(12) -0.0149(11) -0.0119(10) 0.0054(11)
C15 0.0297(11) 0.0447(13) 0.0441(12) -0.0227(10) 0.0027(9) -0.0063(9)
C16 0.0469(14) 0.0445(13) 0.0466(13) -0.0268(11) -0.0056(11) 0.0097(11)
C17 0.0316(11) 0.0383(11) 0.0209(9) -0.0051(8) -0.0024(7) -0.0049(9)
C18 0.0361(12) 0.0383(12) 0.0308(11) -0.0009(9) -0.0011(9) -0.0135(9)
C19 0.0425(13) 0.0606(15) 0.0252(10) -0.0164(10) 0.0050(9) -0.0069(11)
C20 0.0422(13) 0.0494(14) 0.0291(11) 0.0040(10) -0.0079(9) -0.0065(11)
C21 0.0389(11) 0.0192(8) 0.0236(9) -0.0089(7) 0.0017(8) -0.0045(8)
C22 0.0659(16) 0.0231(10) 0.0256(10) -0.0060(8) -0.0056(10) -0.0008(10)
C23 0.0473(13) 0.0274(10) 0.0323(10) -0.0171(9) -0.0006(9) -0.0045(9)
C24 0.0485(14) 0.0301(11) 0.0462(13) -0.0167(10) 0.0126(10) -0.0190(10)

loop_
_atom_type_symbol
_atom_type_description
_atom_type_scat_dispersion_real
_atom_type_scat_dispersion_imag
_atom_type_scat_source
As As 0.0499 2.0058 'International Tables Vol C Tables 4.2.6.8 and 6.1.1.4'
Cl Cl 0.1484 0.1585 'International Tables Vol C Tables 4.2.6.8 and 6.1.1.4'
P P 0.1023 0.0942 'International Tables Vol C Tables 4.2.6.8 and 6.1.1.4'
C C 0.0033 0.0016 'International Tables Vol C Tables 4.2.6.8 and 6.1.1.4'
H H 0.0000 0.0000 'International Tables Vol C Tables 4.2.6.8 and 6.1.1.4'

loop_
_geom_angle_atom_site_label_1
_geom_angle_atom_site_label_2
_geom_angle_atom_site_label_3
_geom_angle
_geom_angle_site_symmetry_1
_geom_angle_site_symmetry_3
_geom_angle_publ_flag
Cl1 As1 P1 103.33(3) . . ?
Cl1 As1 P5 95.48(3) . . ?
P1 As1 P5 94.41(2) . . ?
Cl1F As1F P5 102.95(6) . . ?
Cl1F As1F P1 92.17(6) . . ?
P5 As1F P1 96.38(3) . . ?
P4 P1 P2 86.59(2) . . ?
P4 P1 As1 97.15(2) . . ?
P2 P1 As1 108.68(3) . . ?
P4 P1 As1F 94.82(3) . . ?
P2 P1 As1F 91.14(4) . . ?
C1 P2 P3 103.74(6) . . ?
C1 P2 P1 103.88(6) . . ?
P3 P2 P1 85.66(2) . . ?
C5 P3 P2 104.06(6) . . ?
C5 P3 P4 103.19(6) . . ?
P2 P3 P4 86.70(2) . . ?
C9 P4 P1 102.94(7) . . ?
C9 P4 P3 105.77(6) . . ?
P1 P4 P3 85.78(2) . . ?
P8 P5 P6 87.10(2) . . ?
P8 P5 As1F 97.43(3) . . ?
P6 P5 As1F 109.35(4) . . ?
P8 P5 As1 93.98(2) . . ?
P6 P5 As1 91.96(3) . . ?
C13 P6 P7 103.41(6) . . ?
C13 P6 P5 104.34(7) . . ?
P7 P6 P5 86.99(2) . . ?
C17 P7 P8 103.17(7) . . ?
C17 P7 P6 103.37(7) . . ?
P8 P7 P6 87.45(2) . . ?
C21 P8 P7 105.11(7) . . ?
C21 P8 P5 103.16(6) . . ?
P7 P8 P5 87.15(2) . . ?
C2 C1 C3 110.98(17) . . ?
C2 C1 C4 109.67(17) . . ?
C3 C1 C4 109.57(17) . . ?
C2 C1 P2 115.11(13) . . ?
C3 C1 P2 105.37(13) . . ?
C4 C1 P2 105.89(13) . . ?
C1 C2 H2A 109.5 . . ?
C1 C2 H2B 109.5 . . ?
H2A C2 H2B 109.5 . . ?
C1 C2 H2C 109.5 . . ?
H2A C2 H2C 109.5 . . ?
H2B C2 H2C 109.5 . . ?
C1 C3 H3A 109.5 . . ?
C1 C3 H3B 109.5 . . ?
H3A C3 H3B 109.5 . . ?
C1 C3 H3C 109.5 . . ?
H3A C3 H3C 109.5 . . ?
H3B C3 H3C 109.5 . . ?
C1 C4 H4A 109.5 . . ?
C1 C4 H4B 109.5 . . ?
H4A C4 H4B 109.5 . . ?
C1 C4 H4C 109.5 . . ?
H4A C4 H4C 109.5 . . ?
H4B C4 H4C 109.5 . . ?
C6 C5 C8 109.97(17) . . ?
C6 C5 C7 110.23(17) . . ?
C8 C5 C7 109.60(16) . . ?
C6 C5 P3 114.67(13) . . ?
C8 C5 P3 105.70(14) . . ?
C7 C5 P3 106.49(14) . . ?
C5 C6 H6A 109.5 . . ?
C5 C6 H6B 109.5 . . ?
H6A C6 H6B 109.5 . . ?
C5 C6 H6C 109.5 . . ?
H6A C6 H6C 109.5 . . ?
H6B C6 H6C 109.5 . . ?
C5 C7 H7A 109.5 . . ?
C5 C7 H7B 109.5 . . ?
H7A C7 H7B 109.5 . . ?
C5 C7 H7C 109.5 . . ?
H7A C7 H7C 109.5 . . ?
H7B C7 H7C 109.5 . . ?
C5 C8 H8A 109.5 . . ?
C5 C8 H8B 109.5 . . ?
H8A C8 H8B 109.5 . . ?
C5 C8 H8C 109.5 . . ?
H8A C8 H8C 109.5 . . ?
H8B C8 H8C 109.5 . . ?
C10 C9 C11 109.68(18) . . ?
C10 C9 C12 110.08(18) . . ?
C11 C9 C12 110.27(19) . . ?
C10 C9 P4 115.50(14) . . ?
C11 C9 P4 106.25(14) . . ?
C12 C9 P4 104.89(13) . . ?
C9 C10 H10A 109.5 . . ?
C9 C10 H10B 109.5 . . ?
H10A C10 H10B 109.5 . . ?
C9 C10 H10C 109.5 . . ?
H10A C10 H10C 109.5 . . ?
H10B C10 H10C 109.5 . . ?
C9 C11 H11A 109.5 . . ?
C9 C11 H11B 109.5 . . ?
H11A C11 H11B 109.5 . . ?
C9 C11 H11C 109.5 . . ?
H11A C11 H11C 109.5 . . ?
H11B C11 H11C 109.5 . . ?
C9 C12 H12A 109.5 . . ?
C9 C12 H12B 109.5 . . ?
H12A C12 H12B 109.5 . . ?
C9 C12 H12C 109.5 . . ?
H12A C12 H12C 109.5 . . ?
H12B C12 H12C 109.5 . . ?
C15 C13 C14 110.16(18) . . ?
C15 C13 C16 110.11(18) . . ?
C14 C13 C16 109.88(18) . . ?
C15 C13 P6 114.93(14) . . ?
C14 C13 P6 105.77(14) . . ?
C16 C13 P6 105.78(15) . . ?
C13 C14 H14A 109.5 . . ?
C13 C14 H14B 109.5 . . ?
H14A C14 H14B 109.5 . . ?
C13 C14 H14C 109.5 . . ?
H14A C14 H14C 109.5 . . ?
H14B C14 H14C 109.5 . . ?
C13 C15 H15A 109.5 . . ?
C13 C15 H15B 109.5 . . ?
H15A C15 H15B 109.5 . . ?
C13 C15 H15C 109.5 . . ?
H15A C15 H15C 109.5 . . ?
H15B C15 H15C 109.5 . . ?
C13 C16 H16A 109.5 . . ?
C13 C16 H16B 109.5 . . ?
H16A C16 H16B 109.5 . . ?
C13 C16 H16C 109.5 . . ?
H16A C16 H16C 109.5 . . ?
H16B C16 H16C 109.5 . . ?
C18 C17 C20 110.43(18) . . ?
C18 C17 C19 109.78(18) . . ?
C20 C17 C19 109.77(18) . . ?
C18 C17 P7 114.74(13) . . ?
C20 C17 P7 106.18(14) . . ?
C19 C17 P7 105.74(15) . . ?
C17 C18 H18A 109.5 . . ?
C17 C18 H18B 109.5 . . ?
H18A C18 H18B 109.5 . . ?
C17 C18 H18C 109.5 . . ?
H18A C18 H18C 109.5 . . ?
H18B C18 H18C 109.5 . . ?
C17 C19 H19A 109.5 . . ?
C17 C19 H19B 109.5 . . ?
H19A C19 H19B 109.5 . . ?
C17 C19 H19C 109.5 . . ?
H19A C19 H19C 109.5 . . ?
H19B C19 H19C 109.5 . . ?
C17 C20 H20A 109.5 . . ?
C17 C20 H20B 109.5 . . ?
H20A C20 H20B 109.5 . . ?
C17 C20 H20C 109.5 . . ?
H20A C20 H20C 109.5 . . ?
H20B C20 H20C 109.5 . . ?
C24 C21 C22 110.66(17) . . ?
C24 C21 C23 109.16(17) . . ?
C22 C21 C23 110.73(17) . . ?
C24 C21 P8 115.13(14) . . ?
C22 C21 P8 104.78(13) . . ?
C23 C21 P8 106.25(13) . . ?
C21 C22 H22A 109.5 . . ?
C21 C22 H22B 109.5 . . ?
H22A C22 H22B 109.5 . . ?
C21 C22 H22C 109.5 . . ?
H22A C22 H22C 109.5 . . ?
H22B C22 H22C 109.5 . . ?
C21 C23 H23A 109.5 . . ?
C21 C23 H23B 109.5 . . ?
H23A C23 H23B 109.5 . . ?
C21 C23 H23C 109.5 . . ?
H23A C23 H23C 109.5 . . ?
H23B C23 H23C 109.5 . . ?
C21 C24 H24A 109.5 . . ?
C21 C24 H24B 109.5 . . ?
H24A C24 H24B 109.5 . . ?
C21 C24 H24C 109.5 . . ?
H24A C24 H24C 109.5 . . ?
H24B C24 H24C 109.5 . . ?

loop_
_geom_bond_atom_site_label_1
_geom_bond_atom_site_label_2
_geom_bond_distance
_geom_bond_site_symmetry_2
_geom_bond_publ_flag
As1 Cl1 2.2104(9) . ?
As1 P1 2.3194(5) . ?
As1 P5 2.3531(6) . ?
As1F Cl1F 2.2170(19) . ?
As1F P5 2.2628(8) . ?
As1F P1 2.3366(8) . ?
P1 P4 2.2178(6) . ?
P1 P2 2.2234(7) . ?
P2 C1 1.8881(19) . ?
P2 P3 2.2179(6) . ?
P3 C5 1.8888(19) . ?
P3 P4 2.2186(6) . ?
P4 C9 1.8811(19) . ?
P5 P8 2.2217(6) . ?
P5 P6 2.2279(7) . ?
P6 C13 1.887(2) . ?
P6 P7 2.2180(7) . ?
P7 C17 1.888(2) . ?
P7 P8 2.2173(7) . ?
P8 C21 1.8770(18) . ?
C1 C2 1.519(3) . ?
C1 C3 1.528(3) . ?
C1 C4 1.532(3) . ?
C2 H2A 0.9800 . ?
C2 H2B 0.9800 . ?
C2 H2C 0.9800 . ?
C3 H3A 0.9800 . ?
C3 H3B 0.9800 . ?
C3 H3C 0.9800 . ?
C4 H4A 0.9800 . ?
C4 H4B 0.9800 . ?
C4 H4C 0.9800 . ?
C5 C6 1.523(3) . ?
C5 C8 1.529(3) . ?
C5 C7 1.532(3) . ?
C6 H6A 0.9800 . ?
C6 H6B 0.9800 . ?
C6 H6C 0.9800 . ?
C7 H7A 0.9800 . ?
C7 H7B 0.9800 . ?
C7 H7C 0.9800 . ?
C8 H8A 0.9800 . ?
C8 H8B 0.9800 . ?
C8 H8C 0.9800 . ?
C9 C10 1.513(3) . ?
C9 C11 1.528(3) . ?
C9 C12 1.531(3) . ?
C10 H10A 0.9800 . ?
C10 H10B 0.9800 . ?
C10 H10C 0.9800 . ?
C11 H11A 0.9800 . ?
C11 H11B 0.9800 . ?
C11 H11C 0.9800 . ?
C12 H12A 0.9800 . ?
C12 H12B 0.9800 . ?
C12 H12C 0.9800 . ?
C13 C15 1.522(3) . ?
C13 C14 1.531(3) . ?
C13 C16 1.534(3) . ?
C14 H14A 0.9800 . ?
C14 H14B 0.9800 . ?
C14 H14C 0.9800 . ?
C15 H15A 0.9800 . ?
C15 H15B 0.9800 . ?
C15 H15C 0.9800 . ?
C16 H16A 0.9800 . ?
C16 H16B 0.9800 . ?
C16 H16C 0.9800 . ?
C17 C18 1.523(3) . ?
C17 C20 1.526(3) . ?
C17 C19 1.531(3) . ?
C18 H18A 0.9800 . ?
C18 H18B 0.9800 . ?
C18 H18C 0.9800 . ?
C19 H19A 0.9800 . ?
C19 H19B 0.9800 . ?
C19 H19C 0.9800 . ?
C20 H20A 0.9800 . ?
C20 H20B 0.9800 . ?
C20 H20C 0.9800 . ?
C21 C24 1.524(3) . ?
C21 C22 1.528(3) . ?
C21 C23 1.529(3) . ?
C22 H22A 0.9800 . ?
C22 H22B 0.9800 . ?
C22 H22C 0.9800 . ?
C23 H23A 0.9800 . ?
C23 H23B 0.9800 . ?
C23 H23C 0.9800 . ?
C24 H24A 0.9800 . ?
C24 H24B 0.9800 . ?
C24 H24C 0.9800 . ?
